data_7039858
loop_
_publ_author_name
'Lapointe, S.'
'Zargarian, D.'

_publ_section_title
;
 On the mechanism of Ni(ii)-promoted Michael-type hydroamination of
 acrylonitrile and its substituted derivatives.
;
_journal_issue 40
_journal_name_full 'Dalton transactions (Cambridge, England : 2003)'
_journal_page_first 15800
_journal_page_last 15810
_journal_paper_doi 10.1039/c6dt02105k
_journal_volume 45
_journal_year 2016
_chemical_formula_moiety 'C28 H40 N Ni O3 P2, C9 H7 N, C F3 O3.03 S'
_chemical_formula_sum 'C38 H47 F3 N2 Ni O6.03 P2 S'
_chemical_formula_weight 838.00
_space_group_crystal_system monoclinic
_space_group_IT_number 14
_space_group_name_Hall '-P 2yn'
_space_group_name_H-M_alt 'P 1 21/n 1'
_symmetry_space_group_name_Hall '-P 2yn'
_symmetry_space_group_name_H-M 'P 1 21/n 1'
_atom_sites_solution_hydrogens geom
_atom_sites_solution_primary direct
_audit_creation_date 2014-11-10
_audit_creation_method
;
Olex2 1.2
(compiled 2014.09.19 svn.r3010 for OlexSys, GUI svn.r4874)
;
_audit_update_record
;
2016-04-25 deposited with the CCDC.
2016-07-07 downloaded from the CCDC.
;
_cell_angle_alpha 90
_cell_angle_beta 102.689(4)
_cell_angle_gamma 90
_cell_formula_units_Z 4
_cell_length_a 9.2880(6)
_cell_length_b 35.220(2)
_cell_length_c 12.8458(8)
_cell_measurement_reflns_used 9019
_cell_measurement_temperature 100
_cell_measurement_theta_max 60.723
_cell_measurement_theta_min 3.257
_cell_volume 4099.5(4)
_computing_cell_refinement
'SAINT (2013) V8.34A; Integration Software for Single Crystal Data. Bruker AXS Inc., Madison, WI 53719-1173.'
_computing_data_collection
;
APEX 2 (2013) Bruker AXS Inc., Madison, WI 53719-1173.
;
_computing_data_reduction
'SAINT (2013) V8.34A; Integration Software for Single Crystal Data. Bruker AXS Inc., Madison, WI 53719-1173.'
_computing_molecular_graphics 'Olex2 (Dolomanov et al., 2009)'
_computing_publication_material 'Olex2 (Dolomanov et al., 2009)'
_computing_structure_refinement 'XL (Sheldrick, 2008)'
_computing_structure_solution 'XT (Sheldrick, 2008)'
_diffrn_ambient_temperature 100
_diffrn_detector 'CMOS Area detector'
_diffrn_detector_area_resol_mean 10.24
_diffrn_detector_type 'Bruker Photon 100 CMOS Detector'
_diffrn_measured_fraction_theta_full 0.999
_diffrn_measured_fraction_theta_max 0.997
_diffrn_measurement_device 'k-geometry diffractometer'
_diffrn_measurement_device_type 'Bruker Venture Metaljet'
_diffrn_measurement_method '\w and \f scans'
_diffrn_radiation_collimation 'Focusing mirrors'
_diffrn_radiation_monochromator 'Helios MX Mirror Optics'
_diffrn_radiation_probe x-ray
_diffrn_radiation_type GaK\a
_diffrn_radiation_wavelength 1.34139
_diffrn_reflns_av_R_equivalents 0.0463
_diffrn_reflns_av_unetI/netI 0.0307
_diffrn_reflns_Laue_measured_fraction_full 0.999
_diffrn_reflns_Laue_measured_fraction_max 0.997
_diffrn_reflns_limit_h_max 12
_diffrn_reflns_limit_h_min -11
_diffrn_reflns_limit_k_max 42
_diffrn_reflns_limit_k_min -45
_diffrn_reflns_limit_l_max 16
_diffrn_reflns_limit_l_min -16
_diffrn_reflns_number 61357
_diffrn_reflns_point_group_measured_fraction_full 0.999
_diffrn_reflns_point_group_measured_fraction_max 0.997
_diffrn_reflns_theta_full 53.594
_diffrn_reflns_theta_max 60.730
_diffrn_reflns_theta_min 2.183
_diffrn_source 'Metal Jet'
_diffrn_source_target Ga
_diffrn_source_type 'Gallium Liquid Metal Jet Source'
_exptl_absorpt_coefficient_mu 3.755
_exptl_absorpt_correction_T_max 0.7519
_exptl_absorpt_correction_T_min 0.5384
_exptl_absorpt_correction_type multi-scan
_exptl_absorpt_process_details
;
SADABS-2014/4 (Bruker,2014) was used for absorption correction.
wR2(int) was 0.1252 before and 0.0618 after correction.
The Ratio of minimum to maximum transmission is 0.7161.
The \l/2 correction factor is 0.00150.
;
_exptl_crystal_colour yellow
_exptl_crystal_colour_primary yellow
_exptl_crystal_density_diffrn 1.358
_exptl_crystal_description block
_exptl_crystal_F_000 1753
_exptl_crystal_recrystallization_method 'Re-crystallisation from solvent'
_exptl_crystal_size_max 0.24
_exptl_crystal_size_mid 0.12
_exptl_crystal_size_min 0.12
_refine_diff_density_max 1.524
_refine_diff_density_min -0.427
_refine_diff_density_rms 0.076
_refine_ls_extinction_method none
_refine_ls_goodness_of_fit_ref 1.108
_refine_ls_hydrogen_treatment constr
_refine_ls_matrix_type full
_refine_ls_number_parameters 545
_refine_ls_number_reflns 9424
_refine_ls_number_restraints 0
_refine_ls_restrained_S_all 1.108
_refine_ls_R_factor_all 0.0518
_refine_ls_R_factor_gt 0.0477
_refine_ls_shift/su_max 0.001
_refine_ls_shift/su_mean 0.000
_refine_ls_structure_factor_coef Fsqd
_refine_ls_weighting_details 'w=1/[\s^2^(Fo^2^)+(0.0460P)^2^+5.6590P] where P=(Fo^2^+2Fc^2^)/3'
_refine_ls_weighting_scheme calc
_refine_ls_wR_factor_gt 0.1155
_refine_ls_wR_factor_ref 0.1178
_reflns_Friedel_coverage 0.000
_reflns_number_gt 8703
_reflns_number_total 9424
_reflns_threshold_expression 'I > 2\s(I)'
_cod_data_source_file c6dt02105k2.cif
_cod_data_source_block sela25
_cod_depositor_comments
;
The following automatic conversions were performed:

'_diffrn_radiation_probe' value 'X-ray' changed to 'x-ray' according
to
/usr/data/users/saulius/crontab/automatic-downloads/rss-feeds/RSC/lib/dictionaries/cif_core.dic
dictionary named 'cif_core.dic' version 2.4.2 from 2011-04-26.

Automatic conversion script
Id: cif_fix_values 4268 2015-11-12 08:31:59Z antanas 

 Adding full bibliography for 7039854--7039858.cif.
;
_cod_original_cell_volume 4099.5(5)
_cod_database_code 7039858
_shelxl_version_number 2014/6
_shelx_space_group_comment
;
The symmetry employed for this shelxl refinement is uniquely defined
by the following loop, which should always be used as a source of
symmetry information in preference to the above space-group names.
They are only intended as comments.
;
_shelx_estimated_absorpt_t_max 0.661
_shelx_estimated_absorpt_t_min 0.466
_olex2_refinement_description
;
1. Fixed Uiso
 At 1.2 times of:
  All C(H) groups
 At 1.5 times of:
  All C(H,H,H) groups
2. Others
 Sof(O4B)=1-FVAR(1)
 Sof(O4A)=FVAR(1)
 Sof(O5B)=1-FVAR(2)
 Sof(O5A)=FVAR(2)
 Sof(F1A)=Sof(F2A)=Sof(F3A)=1-FVAR(3)
 Sof(F1)=Sof(F2)=Sof(F3)=FVAR(3)
 Sof(O6B)=Sof(O6A)=1-FVAR(4)
3.a Ternary CH refined with riding coordinates:
 C8(H8), C11(H11), C14(H14), C17(H17)
3.b Aromatic/amide H refined with riding coordinates:
 C5(H5), C3(H3), C21(H21), C22(H22), C24(H24), C25(H25), C26(H26), C27(H27),
 C28(H28), C31(H31), C32(H32), C34(H34), C35(H35), C36(H36), C37(H37), C38(H38)
3.c Idealised Me refined as rotating group:
 C7(H7A,H7B,H7C), C9(H9A,H9B,H9C), C10(H10A,H10B,H10C), C12(H12A,H12B,H12C),
 C13(H13A,H13B,H13C), C15(H15A,H15B,H15C), C16(H16A,H16B,H16C), C18(H18A,H18B,
 H18C), C19(H19A,H19B,H19C)
;
_olex2_submission_special_instructions 'No special instructions were received'
_solvent_exptl_crystal_recrystallization_method dichloromethane

loop_
_space_group_symop_operation_xyz
'x, y, z'
'-x+1/2, y+1/2, -z+1/2'
'-x, -y, -z'
'x-1/2, -y-1/2, z-1/2'

loop_
_atom_site_label
_atom_site_type_symbol
_atom_site_fract_x
_atom_site_fract_y
_atom_site_fract_z
_atom_site_U_iso_or_equiv
_atom_site_adp_type
_atom_site_occupancy
_atom_site_site_symmetry_order
_atom_site_calc_flag
_atom_site_refinement_flags_posn
_atom_site_refinement_flags_occupancy
_atom_site_disorder_assembly
_atom_site_disorder_group
Ni1 Ni 0.41674(3) 0.38040(2) 0.69685(2) 0.01551(9) Uani 1 1 d . . . .
P1 P 0.45488(6) 0.44013(2) 0.73468(4) 0.01518(11) Uani 1 1 d . . . .
P2 P 0.37213(6) 0.32664(2) 0.61275(4) 0.01744(12) Uani 1 1 d . . . .
O1 O 0.43745(18) 0.46232(4) 0.61971(12) 0.0192(3) Uani 1 1 d . . . .
O2 O 0.36040(19) 0.33610(4) 0.48591(12) 0.0220(3) Uani 1 1 d . . . .
O3 O 0.39979(19) 0.43963(5) 0.25144(12) 0.0220(3) Uani 1 1 d . . . .
N1 N 0.4266(2) 0.36172(6) 0.83401(16) 0.0237(4) Uani 1 1 d . . . .
C1 C 0.4025(2) 0.39855(6) 0.55725(17) 0.0169(4) Uani 1 1 d . . . .
C6 C 0.4170(2) 0.43707(6) 0.53452(17) 0.0163(4) Uani 1 1 d . . . .
C5 C 0.4149(2) 0.45082(6) 0.43302(17) 0.0183(4) Uani 1 1 d . . . .
H5 H 0.4250 0.4766 0.4210 0.022 Uiso 1 1 calc R . . .
C4 C 0.3970(2) 0.42469(6) 0.34941(17) 0.0180(4) Uani 1 1 d . . . .
C3 C 0.3768(3) 0.38611(6) 0.36555(18) 0.0194(4) Uani 1 1 d . . . .
H3 H 0.3618 0.3689 0.3092 0.023 Uiso 1 1 calc R . . .
C2 C 0.3802(2) 0.37441(6) 0.46914(18) 0.0183(4) Uani 1 1 d . . . .
C7 C 0.4087(3) 0.41312(7) 0.16858(18) 0.0249(5) Uani 1 1 d . . . .
H7A H 0.4189 0.4267 0.1058 0.037 Uiso 1 1 calc GR . . .
H7B H 0.3205 0.3980 0.1526 0.037 Uiso 1 1 calc GR . . .
H7C H 0.4926 0.3969 0.1918 0.037 Uiso 1 1 calc GR . . .
C8 C 0.3209(2) 0.46300(6) 0.79843(18) 0.0203(4) Uani 1 1 d . . . .
H8 H 0.3274 0.4506 0.8676 0.024 Uiso 1 1 calc R . . .
C9 C 0.1660(3) 0.45567(8) 0.7313(2) 0.0335(6) Uani 1 1 d . . . .
H9A H 0.1557 0.4677 0.6630 0.050 Uiso 1 1 calc GR . . .
H9B H 0.0942 0.4659 0.7671 0.050 Uiso 1 1 calc GR . . .
H9C H 0.1507 0.4288 0.7216 0.050 Uiso 1 1 calc GR . . .
C10 C 0.3480(3) 0.50531(7) 0.8193(2) 0.0266(5) Uani 1 1 d . . . .
H10A H 0.4401 0.5088 0.8696 0.040 Uiso 1 1 calc GR . . .
H10B H 0.2694 0.5158 0.8479 0.040 Uiso 1 1 calc GR . . .
H10C H 0.3515 0.5179 0.7537 0.040 Uiso 1 1 calc GR . . .
C11 C 0.6366(2) 0.45545(7) 0.80691(19) 0.0210(4) Uani 1 1 d . . . .
H11 H 0.6357 0.4832 0.8125 0.025 Uiso 1 1 calc R . . .
C12 C 0.6711(3) 0.43905(8) 0.9199(2) 0.0308(6) Uani 1 1 d . . . .
H12A H 0.5938 0.4458 0.9553 0.046 Uiso 1 1 calc GR . . .
H12B H 0.7632 0.4491 0.9590 0.046 Uiso 1 1 calc GR . . .
H12C H 0.6778 0.4119 0.9163 0.046 Uiso 1 1 calc GR . . .
C13 C 0.7532(3) 0.44441(9) 0.7454(2) 0.0350(6) Uani 1 1 d . . . .
H13A H 0.7531 0.4173 0.7364 0.052 Uiso 1 1 calc GR . . .
H13B H 0.8486 0.4525 0.7843 0.052 Uiso 1 1 calc GR . . .
H13C H 0.7313 0.4564 0.6766 0.052 Uiso 1 1 calc GR . . .
C14 C 0.1935(3) 0.30482(7) 0.61165(19) 0.0223(5) Uani 1 1 d . . . .
H14 H 0.1973 0.2937 0.6821 0.027 Uiso 1 1 calc R . . .
C15 C 0.0749(3) 0.33583(8) 0.5925(2) 0.0328(6) Uani 1 1 d . . . .
H15A H 0.0999 0.3550 0.6467 0.049 Uiso 1 1 calc GR . . .
H15B H -0.0189 0.3249 0.5951 0.049 Uiso 1 1 calc GR . . .
H15C H 0.0695 0.3471 0.5237 0.049 Uiso 1 1 calc GR . . .
C16 C 0.1557(3) 0.27317(7) 0.5279(2) 0.0308(6) Uani 1 1 d . . . .
H16A H 0.1479 0.2837 0.4580 0.046 Uiso 1 1 calc GR . . .
H16B H 0.0636 0.2617 0.5323 0.046 Uiso 1 1 calc GR . . .
H16C H 0.2322 0.2543 0.5410 0.046 Uiso 1 1 calc GR . . .
C17 C 0.5140(3) 0.29009(7) 0.63605(19) 0.0224(5) Uani 1 1 d . . . .
H17 H 0.4857 0.2705 0.5812 0.027 Uiso 1 1 calc R . . .
C18 C 0.6602(3) 0.30776(8) 0.6228(2) 0.0318(6) Uani 1 1 d . . . .
H18A H 0.6475 0.3184 0.5526 0.048 Uiso 1 1 calc GR . . .
H18B H 0.7352 0.2885 0.6324 0.048 Uiso 1 1 calc GR . . .
H18C H 0.6892 0.3274 0.6751 0.048 Uiso 1 1 calc GR . . .
C19 C 0.5303(3) 0.27118(8) 0.7453(2) 0.0336(6) Uani 1 1 d . . . .
H19A H 0.5704 0.2891 0.8003 0.050 Uiso 1 1 calc GR . . .
H19B H 0.5953 0.2498 0.7500 0.050 Uiso 1 1 calc GR . . .
H19C H 0.4353 0.2628 0.7541 0.050 Uiso 1 1 calc GR . . .
C20 C 0.4287(3) 0.34819(7) 0.9157(2) 0.0316(6) Uani 1 1 d . . . .
C21 C 0.4259(3) 0.33007(8) 1.0157(2) 0.0331(6) Uani 1 1 d . . . .
H21 H 0.3367 0.3237 1.0329 0.040 Uiso 1 1 calc R . . .
C22 C 0.5520(3) 0.32267(8) 1.0824(2) 0.0335(6) Uani 1 1 d . . . .
H22 H 0.6385 0.3305 1.0636 0.040 Uiso 1 1 calc R . . .
C23 C 0.5649(3) 0.30260(7) 1.1854(2) 0.0296(5) Uani 1 1 d . . . .
C24 C 0.4462(3) 0.28695(8) 1.2214(2) 0.0341(6) Uani 1 1 d . . . .
H24 H 0.3507 0.2901 1.1813 0.041 Uiso 1 1 calc R . . .
C25 C 0.4699(3) 0.26667(8) 1.3169(2) 0.0328(6) Uani 1 1 d . . . .
H25 H 0.3906 0.2560 1.3399 0.039 Uiso 1 1 calc R . . .
C26 C 0.6119(3) 0.26246(7) 1.37716(19) 0.0266(5) Uani 1 1 d . . . .
H26 H 0.6287 0.2487 1.4404 0.032 Uiso 1 1 calc R . . .
C27 C 0.7288(3) 0.27886(8) 1.3430(2) 0.0290(5) Uani 1 1 d . . . .
H27 H 0.8239 0.2767 1.3846 0.035 Uiso 1 1 calc R . . .
C28 C 0.7051(3) 0.29851(8) 1.2473(2) 0.0319(6) Uani 1 1 d . . . .
H28 H 0.7848 0.3090 1.2246 0.038 Uiso 1 1 calc R . . .
N2 N 0.1666(3) 0.47300(7) 0.01526(19) 0.0352(5) Uani 1 1 d . . . .
C30 C 0.1054(3) 0.45863(7) 0.07317(19) 0.0258(5) Uani 1 1 d . . . .
C31 C 0.0265(3) 0.44004(7) 0.14239(19) 0.0240(5) Uani 1 1 d . . . .
H31 H -0.0384 0.4205 0.1154 0.029 Uiso 1 1 calc R . . .
C32 C 0.0434(3) 0.44991(7) 0.24507(19) 0.0230(5) Uani 1 1 d . . . .
H32 H 0.1130 0.4686 0.2708 0.028 Uiso 1 1 calc R . . .
C33 C -0.0381(3) 0.43395(7) 0.32064(19) 0.0219(5) Uani 1 1 d . . . .
C34 C -0.1364(3) 0.40368(7) 0.2949(2) 0.0266(5) Uani 1 1 d . . . .
H34 H -0.1464 0.3915 0.2295 0.032 Uiso 1 1 calc R . . .
C35 C -0.2195(3) 0.39170(8) 0.3665(2) 0.0284(5) Uani 1 1 d . . . .
H35 H -0.2848 0.3715 0.3486 0.034 Uiso 1 1 calc R . . .
C36 C -0.2060(3) 0.40949(8) 0.4645(2) 0.0292(5) Uani 1 1 d . . . .
H36 H -0.2633 0.4017 0.5116 0.035 Uiso 1 1 calc R . . .
C37 C -0.1060(3) 0.43899(9) 0.4913(2) 0.0351(6) Uani 1 1 d . . . .
H37 H -0.0952 0.4509 0.5572 0.042 Uiso 1 1 calc R . . .
C38 C -0.0220(3) 0.45087(8) 0.4207(2) 0.0303(5) Uani 1 1 d . . . .
H38 H 0.0461 0.4704 0.4402 0.036 Uiso 1 1 calc R . . .
S1 S -0.02647(8) 0.32938(2) 1.02978(6) 0.03646(17) Uani 1 1 d . . . .
C29 C 0.0052(3) 0.35048(8) 0.9077(2) 0.0310(6) Uani 1 1 d . . . .
F1A F 0.098(3) 0.3293(6) 0.868(2) 0.074(6) Uani 0.46(5) 1 d . P A -2
F2A F -0.120(2) 0.3488(10) 0.8348(15) 0.080(5) Uani 0.46(5) 1 d . P A -2
F3A F 0.042(3) 0.3862(4) 0.9114(13) 0.053(3) Uani 0.46(5) 1 d . P A -2
O4B O -0.1327(14) 0.2968(5) 0.9711(17) 0.037(4) Uani 0.38(6) 1 d . P B -2
O5B O 0.1075(7) 0.3136(5) 1.0795(8) 0.052(4) Uani 0.50(3) 1 d . P B -2
O6B O -0.106(2) 0.3558(5) 1.0732(13) 0.049(4) Uani 0.516(4) 1 d . P B -2
F1 F 0.0853(14) 0.3293(3) 0.8567(13) 0.036(2) Uani 0.54(5) 1 d . P A -1
F2 F -0.1178(18) 0.3605(5) 0.8418(14) 0.066(4) Uani 0.54(5) 1 d . P A -1
F3 F 0.092(2) 0.3812(5) 0.9366(18) 0.053(3) Uani 0.54(5) 1 d . P A -1
O4A O -0.076(4) 0.29447(19) 1.011(3) 0.076(7) Uani 0.62(6) 1 d . P B -1
O5A O 0.1265(7) 0.3382(6) 1.1023(5) 0.052(4) Uani 0.50(3) 1 d . P B -1
O6A O -0.1259(19) 0.3564(4) 1.0628(14) 0.036(3) Uani 0.516(4) 1 d . P B -1

loop_
_atom_site_aniso_label
_atom_site_aniso_U_11
_atom_site_aniso_U_22
_atom_site_aniso_U_33
_atom_site_aniso_U_23
_atom_site_aniso_U_13
_atom_site_aniso_U_12
Ni1 0.02010(16) 0.01555(15) 0.01185(15) 0.00113(11) 0.00563(11) -0.00175(11)
P1 0.0169(3) 0.0169(2) 0.0129(2) -0.00028(18) 0.00576(19) -0.00131(19)
P2 0.0220(3) 0.0158(3) 0.0152(2) 0.00088(19) 0.0056(2) -0.0019(2)
O1 0.0275(8) 0.0177(7) 0.0136(7) -0.0012(6) 0.0070(6) -0.0026(6)
O2 0.0354(9) 0.0169(7) 0.0147(7) -0.0005(6) 0.0080(7) -0.0038(6)
O3 0.0321(9) 0.0234(8) 0.0127(7) 0.0024(6) 0.0097(6) -0.0029(7)
N1 0.0329(11) 0.0210(9) 0.0182(9) 0.0006(7) 0.0079(8) -0.0010(8)
C1 0.0164(10) 0.0190(10) 0.0162(10) 0.0007(8) 0.0054(8) -0.0008(8)
C6 0.0171(10) 0.0184(10) 0.0141(10) -0.0013(8) 0.0051(8) -0.0013(8)
C5 0.0208(11) 0.0175(10) 0.0170(10) 0.0022(8) 0.0054(8) -0.0013(8)
C4 0.0181(10) 0.0235(11) 0.0134(10) 0.0029(8) 0.0056(8) -0.0010(8)
C3 0.0231(11) 0.0208(10) 0.0149(10) -0.0015(8) 0.0058(8) -0.0019(8)
C2 0.0197(11) 0.0177(10) 0.0181(10) 0.0006(8) 0.0056(8) -0.0021(8)
C7 0.0342(13) 0.0290(12) 0.0137(10) -0.0008(9) 0.0100(9) 0.0000(10)
C8 0.0199(11) 0.0231(11) 0.0206(11) -0.0005(8) 0.0101(9) 0.0000(8)
C9 0.0181(12) 0.0352(14) 0.0478(17) -0.0043(12) 0.0082(11) -0.0014(10)
C10 0.0268(12) 0.0241(12) 0.0321(13) -0.0055(10) 0.0136(10) 0.0012(9)
C11 0.0164(10) 0.0227(11) 0.0242(11) -0.0012(9) 0.0050(8) -0.0027(8)
C12 0.0289(13) 0.0374(14) 0.0217(12) 0.0002(10) -0.0038(10) -0.0045(11)
C13 0.0189(12) 0.0440(16) 0.0452(16) 0.0011(13) 0.0138(11) 0.0010(11)
C14 0.0236(11) 0.0230(11) 0.0205(11) 0.0046(9) 0.0051(9) -0.0017(9)
C15 0.0218(12) 0.0342(14) 0.0420(16) 0.0036(11) 0.0064(11) 0.0028(10)
C16 0.0311(13) 0.0245(12) 0.0333(14) 0.0007(10) -0.0003(11) -0.0078(10)
C17 0.0242(11) 0.0202(11) 0.0235(11) -0.0009(9) 0.0067(9) 0.0005(9)
C18 0.0265(13) 0.0345(14) 0.0366(14) -0.0038(11) 0.0119(11) -0.0025(10)
C19 0.0325(14) 0.0360(14) 0.0334(14) 0.0112(11) 0.0096(11) 0.0107(11)
C20 0.0505(17) 0.0249(12) 0.0210(12) 0.0012(10) 0.0113(11) 0.0019(11)
C21 0.0334(14) 0.0373(15) 0.0305(14) 0.0036(11) 0.0114(11) -0.0010(11)
C22 0.0406(15) 0.0293(13) 0.0315(14) -0.0030(11) 0.0098(12) 0.0003(11)
C23 0.0493(16) 0.0201(11) 0.0200(11) -0.0006(9) 0.0087(11) 0.0041(11)
C24 0.0358(15) 0.0395(15) 0.0234(12) 0.0013(11) -0.0016(11) 0.0069(12)
C25 0.0337(14) 0.0402(15) 0.0254(13) 0.0023(11) 0.0082(11) -0.0019(11)
C26 0.0379(14) 0.0274(12) 0.0154(10) 0.0042(9) 0.0080(10) 0.0039(10)
C27 0.0337(14) 0.0344(13) 0.0190(11) -0.0016(10) 0.0061(10) 0.0028(11)
C28 0.0455(16) 0.0288(13) 0.0243(12) -0.0013(10) 0.0144(11) -0.0051(11)
N2 0.0439(14) 0.0354(12) 0.0295(12) 0.0036(10) 0.0152(10) -0.0010(10)
C30 0.0284(12) 0.0277(12) 0.0215(11) 0.0003(9) 0.0057(10) 0.0012(10)
C31 0.0236(12) 0.0259(12) 0.0225(11) 0.0009(9) 0.0046(9) -0.0004(9)
C32 0.0206(11) 0.0252(11) 0.0236(11) -0.0003(9) 0.0057(9) -0.0006(9)
C33 0.0195(11) 0.0258(11) 0.0204(11) 0.0006(9) 0.0042(9) 0.0034(9)
C34 0.0284(13) 0.0282(12) 0.0250(12) -0.0049(10) 0.0096(10) -0.0002(10)
C35 0.0278(13) 0.0288(12) 0.0304(13) -0.0022(10) 0.0107(10) -0.0027(10)
C36 0.0226(12) 0.0410(15) 0.0260(13) 0.0007(10) 0.0100(10) 0.0002(10)
C37 0.0307(14) 0.0533(17) 0.0224(12) -0.0104(12) 0.0082(10) -0.0080(12)
C38 0.0249(12) 0.0421(15) 0.0239(12) -0.0074(11) 0.0053(10) -0.0078(11)
S1 0.0297(3) 0.0498(4) 0.0360(4) 0.0158(3) 0.0205(3) 0.0136(3)
C29 0.0377(15) 0.0284(13) 0.0275(13) -0.0006(10) 0.0085(11) -0.0006(11)
F1A 0.114(13) 0.069(8) 0.059(9) 0.007(5) 0.065(9) 0.013(7)
F2A 0.063(7) 0.134(14) 0.031(4) -0.004(7) -0.014(4) -0.022(7)
F3A 0.076(8) 0.037(3) 0.049(5) 0.009(3) 0.023(5) -0.010(4)
O4B 0.039(7) 0.035(4) 0.042(7) -0.012(4) 0.024(5) -0.009(3)
O5B 0.030(3) 0.094(9) 0.033(3) 0.025(4) 0.011(2) 0.011(3)
O6B 0.055(9) 0.056(7) 0.049(6) -0.031(5) 0.043(6) -0.025(5)
F1 0.051(4) 0.032(4) 0.032(3) 0.003(2) 0.026(3) 0.005(3)
F2 0.059(6) 0.090(7) 0.047(6) 0.025(5) 0.007(4) 0.041(6)
F3 0.072(7) 0.039(5) 0.060(7) -0.013(4) 0.038(5) -0.027(4)
O4A 0.146(16) 0.019(2) 0.094(11) 0.006(3) 0.093(13) 0.003(4)
O5A 0.025(2) 0.103(10) 0.028(3) 0.010(4) 0.0076(19) 0.012(3)
O6A 0.021(3) 0.030(4) 0.057(6) -0.008(3) 0.010(3) -0.004(3)

loop_
_atom_type_symbol
_atom_type_description
_atom_type_scat_dispersion_real
_atom_type_scat_dispersion_imag
_atom_type_scat_source
C C 0.0150 0.0070 'International Tables Vol C Tables 4.2.6.8 and 6.1.1.4'
H H 0.0000 0.0000 'International Tables Vol C Tables 4.2.6.8 and 6.1.1.4'
F F 0.0600 0.0410 'International Tables Vol C Tables 4.2.6.8 and 6.1.1.4'
N N 0.0250 0.0140 'International Tables Vol C Tables 4.2.6.8 and 6.1.1.4'
Ni Ni -1.3410 3.2900 'International Tables Vol C Tables 4.2.6.8 and 6.1.1.4'
O O 0.0410 0.0250 'International Tables Vol C Tables 4.2.6.8 and 6.1.1.4'
P P 0.2600 0.3350 'International Tables Vol C Tables 4.2.6.8 and 6.1.1.4'
S S 0.2920 0.4250 'International Tables Vol C Tables 4.2.6.8 and 6.1.1.4'

loop_
_geom_angle_atom_site_label_1
_geom_angle_atom_site_label_2
_geom_angle_atom_site_label_3
_geom_angle
P1 Ni1 P2 163.57(2)
N1 Ni1 P1 99.13(6)
N1 Ni1 P2 97.29(6)
N1 Ni1 C1 178.59(9)
C1 Ni1 P1 81.83(7)
C1 Ni1 P2 81.74(7)
O1 P1 Ni1 106.26(6)
O1 P1 C8 104.54(10)
O1 P1 C11 102.36(10)
C8 P1 Ni1 115.80(8)
C11 P1 Ni1 119.26(8)
C11 P1 C8 106.78(11)
O2 P2 Ni1 106.27(6)
O2 P2 C14 102.45(10)
O2 P2 C17 101.21(10)
C14 P2 Ni1 116.37(8)
C17 P2 Ni1 118.84(8)
C17 P2 C14 109.12(11)
C6 O1 P1 111.82(13)
C2 O2 P2 111.69(14)
C4 O3 C7 116.65(18)
C20 N1 Ni1 175.8(2)
C6 C1 Ni1 122.56(16)
C2 C1 Ni1 122.25(16)
C2 C1 C6 115.17(19)
O1 C6 C1 117.28(18)
C5 C6 O1 119.20(19)
C5 C6 C1 123.5(2)
C6 C5 H5 121.1
C6 C5 C4 117.9(2)
C4 C5 H5 121.1
O3 C4 C5 115.50(19)
O3 C4 C3 122.8(2)
C3 C4 C5 121.7(2)
C4 C3 H3 121.4
C2 C3 C4 117.2(2)
C2 C3 H3 121.4
O2 C2 C1 117.96(19)
O2 C2 C3 117.57(19)
C3 C2 C1 124.5(2)
O3 C7 H7A 109.5
O3 C7 H7B 109.5
O3 C7 H7C 109.5
H7A C7 H7B 109.5
H7A C7 H7C 109.5
H7B C7 H7C 109.5
P1 C8 H8 107.4
C9 C8 P1 108.88(17)
C9 C8 H8 107.4
C10 C8 P1 114.10(16)
C10 C8 H8 107.4
C10 C8 C9 111.3(2)
C8 C9 H9A 109.5
C8 C9 H9B 109.5
C8 C9 H9C 109.5
H9A C9 H9B 109.5
H9A C9 H9C 109.5
H9B C9 H9C 109.5
C8 C10 H10A 109.5
C8 C10 H10B 109.5
C8 C10 H10C 109.5
H10A C10 H10B 109.5
H10A C10 H10C 109.5
H10B C10 H10C 109.5
P1 C11 H11 108.1
C12 C11 P1 110.44(16)
C12 C11 H11 108.1
C13 C11 P1 110.17(18)
C13 C11 H11 108.1
C13 C11 C12 111.8(2)
C11 C12 H12A 109.5
C11 C12 H12B 109.5
C11 C12 H12C 109.5
H12A C12 H12B 109.5
H12A C12 H12C 109.5
H12B C12 H12C 109.5
C11 C13 H13A 109.5
C11 C13 H13B 109.5
C11 C13 H13C 109.5
H13A C13 H13B 109.5
H13A C13 H13C 109.5
H13B C13 H13C 109.5
P2 C14 H14 108.2
C15 C14 P2 108.72(17)
C15 C14 H14 108.2
C15 C14 C16 111.1(2)
C16 C14 P2 112.22(17)
C16 C14 H14 108.2
C14 C15 H15A 109.5
C14 C15 H15B 109.5
C14 C15 H15C 109.5
H15A C15 H15B 109.5
H15A C15 H15C 109.5
H15B C15 H15C 109.5
C14 C16 H16A 109.5
C14 C16 H16B 109.5
C14 C16 H16C 109.5
H16A C16 H16B 109.5
H16A C16 H16C 109.5
H16B C16 H16C 109.5
P2 C17 H17 108.0
C18 C17 P2 108.70(17)
C18 C17 H17 108.0
C19 C17 P2 112.37(17)
C19 C17 H17 108.0
C19 C17 C18 111.5(2)
C17 C18 H18A 109.5
C17 C18 H18B 109.5
C17 C18 H18C 109.5
H18A C18 H18B 109.5
H18A C18 H18C 109.5
H18B C18 H18C 109.5
C17 C19 H19A 109.5
C17 C19 H19B 109.5
C17 C19 H19C 109.5
H19A C19 H19B 109.5
H19A C19 H19C 109.5
H19B C19 H19C 109.5
N1 C20 C21 177.3(3)
C20 C21 H21 120.6
C22 C21 C20 118.7(3)
C22 C21 H21 120.6
C21 C22 H22 117.9
C21 C22 C23 124.2(3)
C23 C22 H22 117.9
C24 C23 C22 124.6(3)
C28 C23 C22 116.5(3)
C28 C23 C24 118.9(2)
C23 C24 H24 119.7
C25 C24 C23 120.6(3)
C25 C24 H24 119.7
C24 C25 H25 120.2
C26 C25 C24 119.6(3)
C26 C25 H25 120.2
C25 C26 H26 120.1
C25 C26 C27 119.8(2)
C27 C26 H26 120.1
C26 C27 H27 119.8
C26 C27 C28 120.5(3)
C28 C27 H27 119.8
C23 C28 C27 120.7(3)
C23 C28 H28 119.7
C27 C28 H28 119.7
N2 C30 C31 178.1(3)
C30 C31 H31 119.0
C32 C31 C30 121.9(2)
C32 C31 H31 119.0
C31 C32 H32 117.1
C31 C32 C33 125.9(2)
C33 C32 H32 117.1
C34 C33 C32 122.8(2)
C38 C33 C32 118.6(2)
C38 C33 C34 118.5(2)
C33 C34 H34 119.9
C35 C34 C33 120.3(2)
C35 C34 H34 119.9
C34 C35 H35 119.6
C36 C35 C34 120.7(2)
C36 C35 H35 119.6
C35 C36 H36 120.5
C37 C36 C35 119.1(2)
C37 C36 H36 120.5
C36 C37 H37 119.8
C36 C37 C38 120.5(2)
C38 C37 H37 119.8
C33 C38 H38 119.6
C37 C38 C33 120.8(2)
C37 C38 H38 119.6
O4B S1 C29 95.0(8)
O5B S1 C29 105.3(2)
O5B S1 O4B 109.2(12)
O6B S1 C29 106.0(7)
O6B S1 O4B 110.3(9)
O6B S1 O5B 126.2(11)
O4A S1 C29 110.1(10)
O4A S1 O5A 122(2)
O4A S1 O6A 116.6(13)
O5A S1 C29 97.8(3)
O6A S1 C29 102.6(6)
O6A S1 O5A 104.5(9)
F1A C29 S1 110.1(10)
F2A C29 S1 108.0(11)
F2A C29 F1A 104.4(13)
F3A C29 S1 117.0(7)
F3A C29 F1A 111.8(13)
F3A C29 F2A 104.5(9)
F1 C29 S1 114.3(6)
F1 C29 F3 102.9(8)
F2 C29 S1 112.6(9)
F2 C29 F1 109.6(10)
F2 C29 F3 110.1(10)
F3 C29 S1 106.9(9)

loop_
_geom_bond_atom_site_label_1
_geom_bond_atom_site_label_2
_geom_bond_distance
Ni1 P1 2.1709(6)
Ni1 P2 2.1740(6)
Ni1 N1 1.864(2)
Ni1 C1 1.881(2)
P1 O1 1.6472(16)
P1 C8 1.821(2)
P1 C11 1.820(2)
P2 O2 1.6430(16)
P2 C14 1.826(2)
P2 C17 1.820(2)
O1 C6 1.390(3)
O2 C2 1.385(3)
O3 C4 1.370(2)
O3 C7 1.432(3)
N1 C20 1.149(3)
C1 C6 1.401(3)
C1 C2 1.394(3)
C6 C5 1.387(3)
C5 H5 0.9300
C5 C4 1.396(3)
C4 C3 1.393(3)
C3 H3 0.9300
C3 C2 1.387(3)
C7 H7A 0.9600
C7 H7B 0.9600
C7 H7C 0.9600
C8 H8 0.9800
C8 C9 1.528(3)
C8 C10 1.525(3)
C9 H9A 0.9600
C9 H9B 0.9600
C9 H9C 0.9600
C10 H10A 0.9600
C10 H10B 0.9600
C10 H10C 0.9600
C11 H11 0.9800
C11 C12 1.529(3)
C11 C13 1.524(3)
C12 H12A 0.9600
C12 H12B 0.9600
C12 H12C 0.9600
C13 H13A 0.9600
C13 H13B 0.9600
C13 H13C 0.9600
C14 H14 0.9800
C14 C15 1.532(3)
C14 C16 1.535(3)
C15 H15A 0.9600
C15 H15B 0.9600
C15 H15C 0.9600
C16 H16A 0.9600
C16 H16B 0.9600
C16 H16C 0.9600
C17 H17 0.9800
C17 C18 1.536(3)
C17 C19 1.531(3)
C18 H18A 0.9600
C18 H18B 0.9600
C18 H18C 0.9600
C19 H19A 0.9600
C19 H19B 0.9600
C19 H19C 0.9600
C20 C21 1.439(4)
C21 H21 0.9300
C21 C22 1.316(4)
C22 H22 0.9300
C22 C23 1.482(4)
C23 C24 1.399(4)
C23 C28 1.376(4)
C24 H24 0.9300
C24 C25 1.395(4)
C25 H25 0.9300
C25 C26 1.383(4)
C26 H26 0.9300
C26 C27 1.384(4)
C27 H27 0.9300
C27 C28 1.386(4)
C28 H28 0.9300
N2 C30 1.148(3)
C30 C31 1.429(3)
C31 H31 0.9300
C31 C32 1.340(3)
C32 H32 0.9300
C32 C33 1.467(3)
C33 C34 1.396(3)
C33 C38 1.394(3)
C34 H34 0.9300
C34 C35 1.390(4)
C35 H35 0.9300
C35 C36 1.387(4)
C36 H36 0.9300
C36 C37 1.385(4)
C37 H37 0.9300
C37 C38 1.386(4)
C38 H38 0.9300
S1 C29 1.816(3)
S1 O4B 1.592(10)
S1 O5B 1.385(6)
S1 O6B 1.380(14)
S1 O4A 1.315(19)
S1 O5A 1.550(10)
S1 O6A 1.452(14)
C29 F1A 1.33(2)
C29 F2A 1.324(17)
C29 F3A 1.301(15)
C29 F1 1.325(15)
C29 F2 1.312(14)
C29 F3 1.349(12)

loop_
_geom_torsion_atom_site_label_1
_geom_torsion_atom_site_label_2
_geom_torsion_atom_site_label_3
_geom_torsion_atom_site_label_4
_geom_torsion
Ni1 P1 O1 C6 -5.18(15)
Ni1 P1 C8 C9 -52.57(19)
Ni1 P1 C8 C10 -177.54(15)
Ni1 P1 C11 C12 -65.86(19)
Ni1 P1 C11 C13 58.2(2)
Ni1 P2 O2 C2 -0.57(16)
Ni1 P2 C14 C15 41.88(19)
Ni1 P2 C14 C16 165.15(14)
Ni1 P2 C17 C18 -50.39(19)
Ni1 P2 C17 C19 73.50(19)
Ni1 C1 C6 O1 -2.3(3)
Ni1 C1 C6 C5 176.41(17)
Ni1 C1 C2 O2 3.4(3)
Ni1 C1 C2 C3 -176.38(18)
P1 Ni1 C1 C6 -0.91(17)
P1 Ni1 C1 C2 177.56(19)
P1 O1 C6 C1 5.0(2)
P1 O1 C6 C5 -173.74(16)
P2 Ni1 C1 C6 178.66(19)
P2 Ni1 C1 C2 -2.87(18)
P2 O2 C2 C1 -1.5(3)
P2 O2 C2 C3 178.33(17)
O1 P1 C8 C9 63.97(18)
O1 P1 C8 C10 -61.00(19)
O1 P1 C11 C12 177.31(17)
O1 P1 C11 C13 -58.68(19)
O1 C6 C5 C4 178.82(19)
O2 P2 C14 C15 -73.57(18)
O2 P2 C14 C16 49.71(18)
O2 P2 C17 C18 65.40(18)
O2 P2 C17 C19 -170.70(18)
O3 C4 C3 C2 178.3(2)
C1 C6 C5 C4 0.1(3)
C6 C1 C2 O2 -178.02(19)
C6 C1 C2 C3 2.2(3)
C6 C5 C4 O3 -178.23(19)
C6 C5 C4 C3 2.1(3)
C5 C4 C3 C2 -2.1(3)
C4 C3 C2 O2 -179.9(2)
C4 C3 C2 C1 -0.2(3)
C2 C1 C6 O1 179.12(19)
C2 C1 C6 C5 -2.2(3)
C7 O3 C4 C5 169.0(2)
C7 O3 C4 C3 -11.3(3)
C8 P1 O1 C6 -128.14(15)
C8 P1 C11 C12 67.76(19)
C8 P1 C11 C13 -168.23(18)
C11 P1 O1 C6 120.62(15)
C11 P1 C8 C9 171.98(17)
C11 P1 C8 C10 47.0(2)
C14 P2 O2 C2 121.99(16)
C14 P2 C17 C18 172.93(17)
C14 P2 C17 C19 -63.2(2)
C17 P2 O2 C2 -125.32(16)
C17 P2 C14 C15 179.75(17)
C17 P2 C14 C16 -57.0(2)
C20 C21 C22 C23 -177.1(2)
C21 C22 C23 C24 4.3(4)
C21 C22 C23 C28 -177.6(3)
C22 C23 C24 C25 176.4(3)
C22 C23 C28 C27 -177.5(2)
C23 C24 C25 C26 0.9(4)
C24 C23 C28 C27 0.7(4)
C24 C25 C26 C27 0.9(4)
C25 C26 C27 C28 -1.9(4)
C26 C27 C28 C23 1.1(4)
C28 C23 C24 C25 -1.7(4)
C30 C31 C32 C33 176.6(2)
C31 C32 C33 C34 5.5(4)
C31 C32 C33 C38 -171.4(2)
C32 C33 C34 C35 -174.8(2)
C32 C33 C38 C37 174.4(3)
C33 C34 C35 C36 -0.1(4)
C34 C33 C38 C37 -2.6(4)
C34 C35 C36 C37 -1.4(4)
C35 C36 C37 C38 0.8(4)
C36 C37 C38 C33 1.2(4)
C38 C33 C34 C35 2.1(4)
O4B S1 C29 F1A -75.9(13)
O4B S1 C29 F2A 37.6(17)
O4B S1 C29 F3A 155.1(15)
O5B S1 C29 F1A 35.6(15)
O5B S1 C29 F2A 149.1(18)
O5B S1 C29 F3A -93.4(16)
O6B S1 C29 F1A 171.3(14)
O6B S1 C29 F2A -75.2(18)
O6B S1 C29 F3A 42.3(16)
O4A S1 C29 F1 -50.3(18)
O4A S1 C29 F2 75.6(19)
O4A S1 C29 F3 -163(2)
O5A S1 C29 F1 78.2(9)
O5A S1 C29 F2 -155.9(12)
O5A S1 C29 F3 -34.9(13)
O6A S1 C29 F1 -175.0(10)
O6A S1 C29 F2 -49.1(12)
O6A S1 C29 F3 71.9(13)
